data_4307649
loop_
_publ_author_name
'Tzuoo-Tsair Luo'
'Liang-Yu Hsu'
'Chan-Cheng Su'
'Chuen-Her Ueng'
'Tseng-Chang Tsai'
'Kuang-Lieh Lu'

_publ_section_title
;
Deliberate Design of a 3D Homochiral CuII/l-met/AgI Coordination Network
Based on the Distinct Soft-Hard Recognition Principle
;
_journal_name_full 'Inorganic Chemistry'
_journal_page_first 1532
_journal_page_last 1534
_journal_paper_doi 10.1021/ic062132k
_journal_volume 46
_journal_year 2007
_chemical_absolute_configuration rm
_chemical_compound_source 'synthesis as described'
_chemical_formula_moiety 'C30 H12 Ag2 Cu2 N4 O6 S4'
_chemical_formula_sum 'C30 H80 Ag3 Cu3 N9 O31 S6'
_chemical_formula_weight 1769.62
_chemical_name_systematic
;
 ?
;
_space_group_IT_number 19
_symmetry_cell_setting orthorhombic
_symmetry_Int_Tables_number 19
_symmetry_space_group_name_Hall 'P 2ac 2ab'
_symmetry_space_group_name_H-M 'P 21 21 21'
_atom_sites_solution_hydrogens geom
_atom_sites_solution_primary direct
_atom_sites_solution_secondary difmap
_audit_conform_dict_location ftp://ftp.iucr.org/pub/cif_core.dic
_audit_conform_dict_name cif_core.dic
_audit_conform_dict_version 2.3
_audit_creation_date 2005-02-18T12:01:18-00:00
_audit_creation_method 'WinGX routine CIF_UPDATE'
_cell_angle_alpha 90
_cell_angle_beta 90
_cell_angle_gamma 90
_cell_formula_units_Z 4
_cell_length_a 15.87300(10)
_cell_length_b 16.90610(10)
_cell_length_c 22.8297(2)
_cell_measurement_reflns_used 91185
_cell_measurement_temperature 293(2)
_cell_measurement_theta_max 27.485
_cell_measurement_theta_min 4.076
_cell_measurement_wavelength 0.71073
_cell_volume 6126.36(8)
_computing_cell_refinement 'HKL Scalepack (Otwinowski & Minor 1997)'
_computing_data_collection 'Collect (Nonius BV, 1997-2000)'
_computing_data_reduction 'HKL Denzo and Scalepack (Otwinowski & Minor 1997)'
_computing_molecular_graphics 'Ortep-3 for Windows (Farrugia, 1997)'
_computing_publication_material 'WinGX publication routines (Farrugia, 1999)'
_computing_structure_refinement 'SHELXL-97 (Sheldrick, 1997)'
_computing_structure_solution 'SHELXS-97 (Sheldrick, 1997)'
_diffrn_ambient_temperature 293(2)
_diffrn_detector 'CCD plate'
_diffrn_detector_area_resol_mean 9
_diffrn_measured_fraction_theta_full 0.994
_diffrn_measured_fraction_theta_max 0.994
_diffrn_measurement_device '95mm CCD camera on \k-goniostat'
_diffrn_measurement_device_type KappaCCD
_diffrn_measurement_method 'CCD rotation images, thick slices'
_diffrn_orient_matrix_type 'by Nonius Collect from scalepack cell'
_diffrn_orient_matrix_UB_11 0.268538E-1
_diffrn_orient_matrix_UB_12 0.161677E-1
_diffrn_orient_matrix_UB_13 -0.37772E-1
_diffrn_orient_matrix_UB_21 -0.565736E-1
_diffrn_orient_matrix_UB_22 0.7575E-3
_diffrn_orient_matrix_UB_23 -0.192654E-1
_diffrn_orient_matrix_UB_31 -0.6878E-2
_diffrn_orient_matrix_UB_32 0.568927E-1
_diffrn_orient_matrix_UB_33 0.109904E-1
_diffrn_radiation_monochromator graphite
_diffrn_radiation_probe x-ray
_diffrn_radiation_type MoK\a
_diffrn_radiation_wavelength 0.71073
_diffrn_reflns_av_R_equivalents 0.0446
_diffrn_reflns_av_unetI/netI 0.0481
_diffrn_reflns_limit_h_max 20
_diffrn_reflns_limit_h_min -16
_diffrn_reflns_limit_k_max 14
_diffrn_reflns_limit_k_min -21
_diffrn_reflns_limit_l_max 27
_diffrn_reflns_limit_l_min -29
_diffrn_reflns_number 44653
_diffrn_reflns_theta_full 27.48
_diffrn_reflns_theta_max 27.48
_diffrn_reflns_theta_min 4.13
_diffrn_source 'Enraf Nonius FR590'
_exptl_absorpt_coefficient_mu 2.258
_exptl_absorpt_correction_T_max 0.6053
_exptl_absorpt_correction_T_min 0.5568
_exptl_absorpt_correction_type multi-scan
_exptl_absorpt_process_details
;
        [c.f. r.h. blessing, acta cryst. (1995), a51, 33-38]
;
_exptl_crystal_colour 'deep blue'
_exptl_crystal_density_diffrn 1.919
_exptl_crystal_density_method 'not measured'
_exptl_crystal_description prism
_exptl_crystal_F_000 3580
_exptl_crystal_size_max 0.3
_exptl_crystal_size_mid 0.2
_exptl_crystal_size_min 0.2
_refine_diff_density_max 0.733
_refine_diff_density_min -0.794
_refine_diff_density_rms 0.09
_refine_ls_abs_structure_details 'Flack H D (1983), Acta Cryst. A39, 876-881'
_refine_ls_abs_structure_Flack -0.014(11)
_refine_ls_extinction_coef 0.00032(5)
_refine_ls_extinction_expression Fc^*^=kFc[1+0.001xFc^2^\l^3^/sin(2\q)]^-1/4^
_refine_ls_extinction_method SHELXL
_refine_ls_goodness_of_fit_ref 1.053
_refine_ls_hydrogen_treatment mixed
_refine_ls_matrix_type full
_refine_ls_number_parameters 775
_refine_ls_number_reflns 13889
_refine_ls_number_restraints 0
_refine_ls_restrained_S_all 1.053
_refine_ls_R_factor_all 0.0498
_refine_ls_R_factor_gt 0.0363
_refine_ls_shift/su_max 0.001
_refine_ls_shift/su_mean 0
_refine_ls_structure_factor_coef Fsqd
_refine_ls_weighting_details 'calc w=1/[\s^2^(Fo^2^)+(0.0335P)^2^+3.5522P] where P=(Fo^2^+2Fc^2^)/3'
_refine_ls_weighting_scheme calc
_refine_ls_wR_factor_gt 0.0786
_refine_ls_wR_factor_ref 0.0831
_reflns_number_gt 11509
_reflns_number_total 13889
_reflns_threshold_expression >2sigma(I)
_cod_data_source_file ic062132ksi20061110_040658.cif
_cod_data_source_block yen173
_cod_database_code 4307649

loop_
_symmetry_equiv_pos_as_xyz
'x, y, z'
'-x+1/2, -y, z+1/2'
'x+1/2, -y+1/2, -z'
'-x, y+1/2, -z+1/2'

loop_
_atom_site_label
_atom_site_type_symbol
_atom_site_fract_x
_atom_site_fract_y
_atom_site_fract_z
_atom_site_U_iso_or_equiv
_atom_site_adp_type
_atom_site_occupancy
_atom_site_symmetry_multiplicity
_atom_site_calc_flag
_atom_site_refinement_flags
_atom_site_disorder_assembly
_atom_site_disorder_group
Ag1 Ag 0.31211(2) 0.79303(3) 0.801752(15) 0.04250(10) Uani 1 1 d . . .
Ag2 Ag 0.60041(2) 0.80381(3) 0.811856(16) 0.04775(11) Uani 1 1 d . . .
Ag3 Ag 0.88722(2) 0.84802(3) 0.822436(17) 0.04941(11) Uani 1 1 d . . .
Cu1 Cu 0.04281(3) 0.88170(3) 0.49996(2) 0.02538(11) Uani 1 1 d . . .
Cu2 Cu 0.37574(3) 0.87844(3) 0.48875(2) 0.02927(12) Uani 1 1 d . . .
Cu3 Cu 0.71302(3) 0.87867(3) 0.49792(2) 0.02441(11) Uani 1 1 d . . .
C1 C -0.0153(2) 0.7622(3) 0.57148(18) 0.0273(9) Uani 1 1 d . . .
C2 C 0.0738(2) 0.7752(3) 0.59604(17) 0.0243(9) Uani 1 1 d . . .
H2 H 0.106 0.7266 0.5892 0.029 Uiso 1 1 calc R . .
C3 C 0.0737(2) 0.7910(3) 0.66174(18) 0.0316(10) Uani 1 1 d . . .
H3A H 0.0372 0.753 0.681 0.038 Uiso 1 1 calc R . .
H3B H 0.0515 0.8435 0.6692 0.038 Uiso 1 1 calc R . .
C4 C 0.1625(3) 0.7847(3) 0.68726(19) 0.0376(11) Uani 1 1 d . . .
H4A H 0.2018 0.8105 0.6609 0.045 Uiso 1 1 calc R . .
H4B H 0.1782 0.7293 0.6898 0.045 Uiso 1 1 calc R . .
C5 C 0.1746(4) 0.9323(3) 0.7404(3) 0.0585(15) Uani 1 1 d . . .
H5A H 0.1795 0.9633 0.7755 0.088 Uiso 1 1 calc R . .
H5B H 0.1238 0.9465 0.7201 0.088 Uiso 1 1 calc R . .
H5C H 0.2222 0.9422 0.7156 0.088 Uiso 1 1 calc R . .
C6 C 0.3231(2) 0.7556(2) 0.55869(17) 0.0240(8) Uani 1 1 d . . .
C7 C 0.4069(2) 0.7777(2) 0.58855(16) 0.0231(8) Uani 1 1 d . . .
H7 H 0.4434 0.731 0.5885 0.028 Uiso 1 1 calc R . .
C8 C 0.3908(2) 0.8018(3) 0.65241(15) 0.0253(8) Uani 1 1 d . . .
H8A H 0.3688 0.8553 0.6535 0.03 Uiso 1 1 calc R . .
H8B H 0.3488 0.767 0.6693 0.03 Uiso 1 1 calc R . .
C9 C 0.4710(2) 0.7976(3) 0.68849(16) 0.0296(9) Uani 1 1 d . . .
H9A H 0.5147 0.8275 0.6686 0.036 Uiso 1 1 calc R . .
H9B H 0.4893 0.743 0.6905 0.036 Uiso 1 1 calc R . .
C10 C 0.4560(3) 0.9409(3) 0.7506(2) 0.0447(12) Uani 1 1 d . . .
H10A H 0.4501 0.9676 0.7875 0.067 Uiso 1 1 calc R . .
H10B H 0.4087 0.9533 0.7261 0.067 Uiso 1 1 calc R . .
H10C H 0.507 0.9579 0.7318 0.067 Uiso 1 1 calc R . .
C11 C 0.6493(2) 0.7543(3) 0.56152(18) 0.0243(9) Uani 1 1 d . . .
C12 C 0.7288(2) 0.7736(2) 0.59654(16) 0.0223(8) Uani 1 1 d . . .
H12 H 0.7637 0.726 0.5997 0.027 Uiso 1 1 calc R . .
C13 C 0.7014(2) 0.7996(3) 0.65801(16) 0.0249(8) Uani 1 1 d . . .
H13A H 0.6756 0.8516 0.6556 0.03 Uiso 1 1 calc R . .
H13B H 0.6593 0.763 0.6726 0.03 Uiso 1 1 calc R . .
C14 C 0.7741(2) 0.8027(3) 0.70047(16) 0.0284(9) Uani 1 1 d . . .
H14A H 0.8198 0.8325 0.6829 0.034 Uiso 1 1 calc R . .
H14B H 0.7941 0.7493 0.7075 0.034 Uiso 1 1 calc R . .
C15 C 0.7323(3) 0.9490(3) 0.7479(2) 0.0439(12) Uani 1 1 d . . .
H15A H 0.7167 0.9801 0.7814 0.066 Uiso 1 1 calc R . .
H15B H 0.6886 0.952 0.7189 0.066 Uiso 1 1 calc R . .
H15C H 0.784 0.9689 0.7318 0.066 Uiso 1 1 calc R . .
C16 C -0.0133(2) 0.9917(3) 0.42067(18) 0.0282(9) Uani 1 1 d . . .
C17 C 0.4435(2) 0.9650(3) 0.95364(19) 0.0281(9) Uani 1 1 d . . .
C18 C 0.4010(3) 0.9012(3) 0.91728(18) 0.0296(9) Uani 1 1 d . . .
H18A H 0.4432 0.8642 0.9034 0.036 Uiso 1 1 calc R . .
H18B H 0.3747 0.9253 0.8833 0.036 Uiso 1 1 calc R . .
C19 C 0.3345(3) 0.8564(3) 0.95232(19) 0.0325(10) Uani 1 1 d . . .
H19A H 0.2907 0.8932 0.964 0.039 Uiso 1 1 calc R . .
H19B H 0.3603 0.8359 0.9877 0.039 Uiso 1 1 calc R . .
C20 C 0.3587(4) 0.6967(3) 0.9304(2) 0.0524(14) Uani 1 1 d . . .
H20A H 0.3404 0.6486 0.9119 0.079 Uiso 1 1 calc R . .
H20B H 0.3603 0.6893 0.9721 0.079 Uiso 1 1 calc R . .
H20C H 0.414 0.7102 0.9166 0.079 Uiso 1 1 calc R . .
C21 C 0.6637(2) 0.9893(3) 0.41704(19) 0.0285(9) Uani 1 1 d . . .
C22 C 0.7705(2) 0.9672(2) 0.95439(18) 0.0261(9) Uani 1 1 d . . .
H22 H 0.8011 0.9418 0.9865 0.031 Uiso 1 1 calc R . .
C23 C 0.7249(2) 0.9017(3) 0.92125(19) 0.0294(10) Uani 1 1 d . . .
H23A H 0.6954 0.9247 0.8882 0.035 Uiso 1 1 calc R . .
H23B H 0.7663 0.8648 0.906 0.035 Uiso 1 1 calc R . .
C24 C 0.6620(3) 0.8565(3) 0.95889(19) 0.0328(10) Uani 1 1 d . . .
H24A H 0.6198 0.8932 0.9731 0.039 Uiso 1 1 calc R . .
H24B H 0.6914 0.8352 0.9927 0.039 Uiso 1 1 calc R . .
C25 C 0.6904(4) 0.7019(3) 0.9240(2) 0.0548(14) Uani 1 1 d . . .
H25A H 0.6707 0.6546 0.9053 0.082 Uiso 1 1 calc R . .
H25B H 0.7042 0.6906 0.9641 0.082 Uiso 1 1 calc R . .
H25C H 0.7397 0.721 0.9041 0.082 Uiso 1 1 calc R . .
C26 C 0.1839(2) 1.0133(3) 0.90960(19) 0.0296(9) Uani 1 1 d . . .
C27 C 0.1101(3) 0.9708(3) 0.9395(2) 0.0306(9) Uani 1 1 d . . .
C28 C 0.0678(3) 0.9071(3) 0.9033(2) 0.0341(10) Uani 1 1 d . . .
H28A H 0.1105 0.8752 0.8841 0.041 Uiso 1 1 calc R . .
H28B H 0.0334 0.9315 0.8732 0.041 Uiso 1 1 calc R . .
C29 C 0.0131(3) 0.8544(3) 0.9416(2) 0.0409(12) Uani 1 1 d . . .
H29A H -0.026 0.8879 0.9628 0.049 Uiso 1 1 calc R . .
H29B H 0.0491 0.829 0.9703 0.049 Uiso 1 1 calc R . .
C30 C 0.0338(4) 0.7128(3) 0.8768(3) 0.0678(17) Uani 1 1 d . . .
H30A H 0.0081 0.6697 0.856 0.102 Uiso 1 1 calc R . .
H30B H 0.0661 0.6924 0.909 0.102 Uiso 1 1 calc R . .
H30C H 0.0702 0.7415 0.8508 0.102 Uiso 1 1 calc R . .
N1 N 0.1162(2) 0.8399(2) 0.56366(15) 0.0308(8) Uani 1 1 d . . .
H41A H 0.1646 0.8217 0.5481 0.037 Uiso 1 1 calc R . .
H41B H 0.129 0.8793 0.5886 0.037 Uiso 1 1 calc R . .
N2 N 0.4490(2) 0.8411(2) 0.55473(14) 0.0276(8) Uani 1 1 d . . .
H42A H 0.498 0.8227 0.5402 0.033 Uiso 1 1 calc R . .
H42B H 0.4608 0.882 0.5786 0.033 Uiso 1 1 calc R . .
N3 N 0.7772(2) 0.8364(2) 0.56662(15) 0.0249(7) Uani 1 1 d . . .
H43A H 0.8269 0.8167 0.5544 0.03 Uiso 1 1 calc R . .
H43B H 0.7879 0.8759 0.592 0.03 Uiso 1 1 calc R . .
N4 N 0.1140(2) 0.9751(2) 0.47934(17) 0.0276(8) Uani 1 1 d . . .
N5 N 0.78467(19) 0.9728(2) 0.48101(15) 0.0251(7) Uani 1 1 d . . .
H45A H 0.8076 0.9915 0.5143 0.03 Uiso 1 1 calc R . .
H45B H 0.8265 0.9598 0.4562 0.03 Uiso 1 1 calc R . .
N6 N 0.0520(2) 1.0327(3) 0.9617(2) 0.0356(9) Uani 1 1 d . . .
N7 N 0.2720(3) 1.0002(3) 0.5964(2) 0.0544(12) Uani 1 1 d . . .
N8 N -0.0664(2) 0.9882(3) 0.60585(19) 0.0404(10) Uani 1 1 d . . .
N9 N 0.6010(2) 0.9909(2) 0.59226(17) 0.0358(9) Uani 1 1 d . . .
O1 O -0.03922(16) 0.80642(17) 0.52979(12) 0.0287(6) Uani 1 1 d . . .
O2 O -0.05942(18) 0.7083(2) 0.59144(13) 0.0407(8) Uani 1 1 d . . .
O3 O 0.29707(15) 0.79806(18) 0.51657(12) 0.0280(6) Uani 1 1 d . . .
O4 O 0.28373(17) 0.69723(18) 0.57678(12) 0.0300(6) Uani 1 1 d . . .
O5 O 0.62838(15) 0.80133(17) 0.52035(11) 0.0258(6) Uani 1 1 d . . .
O6 O 0.10698(17) 0.80447(18) 0.42466(12) 0.0316(7) Uani 1 1 d . . .
O7 O -0.04801(19) 1.02290(19) 0.37851(14) 0.0381(7) Uani 1 1 d . . .
O8 O -0.03477(17) 0.92441(17) 0.44149(13) 0.0307(6) Uani 1 1 d . . .
O9 O 0.64244(17) 0.92052(18) 0.43515(14) 0.0322(7) Uani 1 1 d . . .
O10 O 0.86696(19) 0.9800(2) 0.87331(15) 0.0448(9) Uani 1 1 d . . .
O11 O 0.22620(19) 0.9786(2) 0.87276(15) 0.0438(8) Uani 1 1 d . . .
O12 O 0.29883(17) 0.91758(18) 0.42833(14) 0.0352(7) Uani 1 1 d . . .
O13 O 0.3573(3) 0.6538(2) 0.77822(19) 0.0519(10) Uani 1 1 d . . .
O14 O 0.6492(3) 0.6629(3) 0.77121(17) 0.0557(10) Uani 1 1 d . . .
O15 O 0.9589(2) 0.9282(2) 0.75343(17) 0.0610(10) Uani 1 1 d . . .
O16 O 0.3258(4) 1.0089(4) 0.6315(3) 0.138(3) Uani 1 1 d . . .
O17 O 0.2821(4) 0.9733(6) 0.5531(4) 0.178(4) Uani 1 1 d . . .
O18 O 0.1986(4) 1.0298(5) 0.6003(3) 0.131(3) Uani 1 1 d . . .
O19 O -0.0973(4) 1.0324(4) 0.5716(3) 0.125(2) Uani 1 1 d . . .
O20 O -0.1113(3) 0.9497(3) 0.6384(2) 0.1018(19) Uani 1 1 d . . .
O21 O 0.0094(3) 0.9836(4) 0.6075(3) 0.132(3) Uani 1 1 d . . .
O22 O 0.6789(2) 0.9933(3) 0.5959(2) 0.0678(12) Uani 1 1 d . . .
O23 O 0.5600(3) 0.9549(3) 0.62911(18) 0.0671(12) Uani 1 1 d . . .
O24 O 0.5656(3) 1.0259(3) 0.5525(2) 0.0799(15) Uani 1 1 d . . .
O25 O 0.3403(2) 0.5967(2) 0.66632(15) 0.0548(10) Uani 1 1 d . . .
O26 O -0.1933(2) 1.1193(3) 0.6846(2) 0.0769(13) Uani 1 1 d . . .
O27 O 0.5084(2) 0.6231(3) 0.83500(19) 0.0683(12) Uani 1 1 d . . .
O28 O 0.6428(2) 0.5867(2) 0.66548(16) 0.0526(9) Uani 1 1 d . . .
O29 O 0.4169(3) 0.8757(4) 0.3007(2) 0.1055(19) Uani 1 1 d . . .
O30 O 0.8195(3) 0.6480(3) 0.8039(2) 0.0924(15) Uani 1 1 d . . .
O31 O 0.9134(3) 0.0855(3) 0.7799(2) 0.0798(13) Uani 1 1 d . . .
S1 S 0.17124(7) 0.82909(8) 0.75914(5) 0.0390(3) Uani 1 1 d . . .
S2 S 0.46011(7) 0.83552(7) 0.76276(4) 0.0297(2) Uani 1 1 d . . .
S3 S 0.74652(6) 0.84769(8) 0.76985(5) 0.0303(2) Uani 1 1 d . . .
S4 S 0.28654(7) 0.77514(7) 0.91285(5) 0.0320(2) Uani 1 1 d . . .
S5 S 0.60927(7) 0.77619(7) 0.92145(4) 0.0313(2) Uani 1 1 d . . .
S6 S -0.04716(7) 0.77820(7) 0.90428(5) 0.0374(3) Uani 1 1 d . . .
H71A H 0.358(3) 0.625(3) 0.743(3) 0.049(15) Uiso 1 1 d . . .
H71B H 0.407(3) 0.645(3) 0.786(2) 0.051(18) Uiso 1 1 d . . .
H72A H 0.949 0.9262 0.7164 0.061 Uiso 1 1 d . . .
H72B H 0.9675 0.9771 0.7614 0.061 Uiso 1 1 d . . .
H44A H 0.154(3) 0.959(3) 0.4478(19) 0.027(11) Uiso 1 1 d . . .
H73A H 0.651(3) 0.626(3) 0.747(2) 0.047(16) Uiso 1 1 d . . .
H44B H 0.136(3) 0.993(3) 0.508(2) 0.042(15) Uiso 1 1 d . . .
H73B H 0.6603 0.6571 0.8081 0.063 Uiso 1 1 d . . .
H46A H 0.024(3) 1.018(3) 0.986(2) 0.022(13) Uiso 1 1 d . . .
H46B H 0.020(3) 1.054(3) 0.928(2) 0.035(13) Uiso 1 1 d . . .
H17 H 0.474(3) 0.943(3) 0.988(2) 0.055(15) Uiso 1 1 d . . .
H27 H 0.133(3) 0.946(4) 0.973(3) 0.066 Uiso 1 1 d . . .
H55A H 0.2919 0.6022 0.6493 0.083 Uiso 1 1 d . . .
H56A H -0.2462 1.1074 0.6846 0.083 Uiso 1 1 d . . .
H56B H -0.1676 1.0764 0.6741 0.083 Uiso 1 1 d . . .
H57A H 0.5257 0.5864 0.8583 0.083 Uiso 1 1 d . . .
H57B H 0.5511 0.636 0.8141 0.083 Uiso 1 1 d . . .
H58A H 0.6209 0.6242 0.6452 0.083 Uiso 1 1 d . . .
H58B H 0.6944 0.5833 0.654 0.083 Uiso 1 1 d . . .
H59A H 0.3942 0.8538 0.2698 0.083 Uiso 1 1 d . . .
H59B H 0.4619 0.898 0.2879 0.083 Uiso 1 1 d . . .
H60A H 0.848 0.6039 0.8043 0.083 Uiso 1 1 d . . .
H60B H 0.7695 0.6342 0.7927 0.083 Uiso 1 1 d . . .
H61A H 0.8855 0.0663 0.809 0.083 Uiso 1 1 d . . .
H61B H 0.8845 0.1271 0.7691 0.083 Uiso 1 1 d . . .
H55C H 0.3887 0.5724 0.6529 0.047 Uiso 1 1 d . . .

loop_
_atom_site_aniso_label
_atom_site_aniso_U_11
_atom_site_aniso_U_22
_atom_site_aniso_U_33
_atom_site_aniso_U_23
_atom_site_aniso_U_13
_atom_site_aniso_U_12
Ag1 0.04045(18) 0.0566(2) 0.03045(18) 0.00163(18) -0.00496(14) -0.00514(18)
Ag2 0.0425(2) 0.0657(3) 0.03503(19) 0.00964(19) -0.01241(15) -0.01072(18)
Ag3 0.0508(2) 0.0549(3) 0.0425(2) -0.00719(19) -0.01631(17) 0.00477(19)
Cu1 0.0207(2) 0.0284(3) 0.0270(3) 0.0026(2) -0.0023(2) -0.0025(2)
Cu2 0.0242(2) 0.0326(3) 0.0309(3) 0.0057(2) -0.0059(2) -0.0047(2)
Cu3 0.0220(2) 0.0260(3) 0.0253(2) 0.0040(2) -0.00204(18) -0.00236(19)
C1 0.0249(19) 0.035(3) 0.022(2) -0.0009(19) -0.0032(16) -0.0012(17)
C2 0.0228(18) 0.028(2) 0.022(2) 0.0022(17) 0.0001(15) -0.0030(16)
C3 0.0236(19) 0.041(3) 0.030(2) -0.002(2) 0.0003(16) 0.0019(18)
C4 0.034(2) 0.048(3) 0.031(2) -0.001(2) -0.0029(18) 0.004(2)
C5 0.057(3) 0.057(4) 0.062(4) -0.006(3) -0.018(3) 0.004(3)
C6 0.0228(19) 0.029(2) 0.0206(19) -0.0051(17) 0.0022(15) -0.0004(17)
C7 0.0213(18) 0.028(2) 0.0198(18) -0.0027(16) 0.0015(14) 0.0003(16)
C8 0.0234(18) 0.032(2) 0.0205(18) -0.0031(17) -0.0007(15) 0.0012(18)
C9 0.028(2) 0.037(2) 0.024(2) 0.001(2) -0.0017(16) 0.0019(18)
C10 0.059(3) 0.037(3) 0.038(3) -0.004(2) -0.002(2) -0.003(3)
C11 0.0199(18) 0.029(2) 0.024(2) -0.0082(18) 0.0029(15) 0.0015(16)
C12 0.0238(19) 0.023(2) 0.0200(19) -0.0009(17) -0.0001(14) 0.0017(16)
C13 0.0254(19) 0.031(2) 0.0186(18) -0.0016(18) 0.0022(14) 0.0004(18)
C14 0.031(2) 0.035(3) 0.0194(19) -0.0017(19) -0.0023(15) -0.0010(19)
C15 0.054(3) 0.032(3) 0.045(3) -0.005(2) -0.002(2) -0.001(2)
C16 0.0188(18) 0.038(3) 0.028(2) 0.004(2) 0.0017(16) 0.0036(17)
C17 0.024(2) 0.031(3) 0.029(2) -0.0013(19) -0.0006(16) 0.0030(17)
C18 0.030(2) 0.032(2) 0.027(2) -0.0018(18) 0.0048(17) -0.0015(18)
C19 0.038(2) 0.031(3) 0.029(2) -0.006(2) 0.0016(18) -0.0050(19)
C20 0.076(4) 0.034(3) 0.047(3) 0.006(3) -0.009(3) 0.002(3)
C21 0.027(2) 0.025(2) 0.034(2) 0.0068(19) -0.0041(17) 0.0029(17)
C22 0.029(2) 0.021(2) 0.028(2) -0.0058(18) -0.0014(16) 0.0016(17)
C23 0.025(2) 0.034(3) 0.029(2) -0.0048(19) 0.0005(16) -0.0041(18)
C24 0.032(2) 0.039(3) 0.027(2) -0.004(2) -0.0002(17) -0.0049(19)
C25 0.075(4) 0.034(3) 0.056(3) -0.011(3) -0.020(3) 0.014(3)
C26 0.021(2) 0.035(3) 0.033(2) -0.002(2) -0.0021(17) 0.0017(18)
C27 0.028(2) 0.027(2) 0.036(2) -0.0045(19) -0.0003(18) -0.0009(18)
C28 0.034(2) 0.035(3) 0.033(2) -0.003(2) 0.0012(18) -0.0008(18)
C29 0.044(3) 0.044(3) 0.035(3) 0.001(2) -0.006(2) -0.012(2)
C30 0.058(3) 0.038(3) 0.107(5) -0.008(3) -0.001(3) 0.014(3)
N1 0.0243(17) 0.037(2) 0.0312(18) -0.0003(16) -0.0027(14) -0.0044(16)
N2 0.0225(16) 0.038(2) 0.0227(17) -0.0010(16) -0.0007(13) -0.0025(15)
N3 0.0241(16) 0.026(2) 0.0247(18) -0.0012(15) -0.0015(13) -0.0021(14)
N4 0.0215(17) 0.031(2) 0.0298(19) 0.0012(16) -0.0046(16) -0.0016(15)
N5 0.0228(16) 0.0252(19) 0.0272(18) 0.0031(15) -0.0022(13) -0.0007(14)
N6 0.028(2) 0.040(3) 0.038(2) -0.010(2) 0.0091(18) -0.0027(18)
N7 0.057(3) 0.057(3) 0.050(3) -0.006(3) 0.004(2) -0.007(3)
N8 0.040(2) 0.043(3) 0.038(2) -0.006(2) -0.0003(17) 0.0009(18)
N9 0.039(2) 0.030(2) 0.038(2) -0.0008(18) 0.0064(18) -0.0069(17)
O1 0.0212(13) 0.0360(17) 0.0289(15) 0.0066(13) -0.0033(11) -0.0054(13)
O2 0.0379(17) 0.045(2) 0.0387(18) 0.0157(16) -0.0118(13) -0.0185(15)
O3 0.0239(13) 0.0337(17) 0.0263(14) 0.0056(13) -0.0053(11) -0.0053(12)
O4 0.0336(15) 0.0317(18) 0.0248(15) 0.0017(14) -0.0029(11) -0.0063(14)
O5 0.0232(13) 0.0265(16) 0.0277(14) 0.0035(13) -0.0066(11) -0.0031(12)
O6 0.0304(15) 0.0349(18) 0.0295(15) 0.0058(13) 0.0059(12) 0.0112(14)
O7 0.0345(15) 0.040(2) 0.0398(18) 0.0072(15) -0.0094(14) 0.0010(15)
O8 0.0253(14) 0.0285(17) 0.0382(17) 0.0046(14) -0.0040(12) -0.0021(12)
O9 0.0291(15) 0.0291(18) 0.0384(18) 0.0059(14) -0.0071(12) -0.0028(12)
O10 0.0435(18) 0.039(2) 0.052(2) -0.0207(17) 0.0219(16) -0.0075(15)
O11 0.0352(17) 0.049(2) 0.047(2) -0.0118(18) 0.0144(14) 0.0006(16)
O12 0.0315(16) 0.0342(19) 0.0400(18) 0.0046(15) -0.0116(13) -0.0067(13)
O13 0.056(3) 0.047(2) 0.052(2) -0.008(2) 0.0062(18) 0.0038(19)
O14 0.078(3) 0.052(3) 0.037(2) -0.002(2) 0.0111(18) -0.004(2)
O15 0.056(2) 0.071(3) 0.056(2) 0.002(2) 0.0053(19) 0.001(2)
O16 0.133(5) 0.104(5) 0.178(7) 0.016(5) -0.109(5) -0.017(4)
O17 0.113(5) 0.274(11) 0.145(7) -0.133(7) -0.015(4) 0.048(6)
O18 0.086(4) 0.187(7) 0.119(5) -0.058(5) -0.018(3) 0.030(4)
O19 0.171(6) 0.098(4) 0.105(4) 0.030(4) -0.086(4) -0.060(4)
O20 0.117(4) 0.129(5) 0.059(3) -0.006(3) 0.025(3) -0.073(4)
O21 0.052(3) 0.127(6) 0.217(8) 0.004(5) 0.011(4) 0.022(3)
O22 0.045(2) 0.067(3) 0.091(3) 0.024(3) 0.010(2) 0.005(2)
O23 0.072(3) 0.067(3) 0.062(3) 0.013(2) 0.017(2) -0.016(2)
O24 0.090(3) 0.086(3) 0.064(3) 0.026(3) -0.037(2) -0.033(3)
O25 0.071(2) 0.056(2) 0.038(2) 0.0039(18) 0.0116(17) 0.0171(18)
O26 0.055(2) 0.070(3) 0.106(4) 0.015(3) 0.013(2) 0.003(2)
O27 0.052(2) 0.077(3) 0.075(3) 0.020(2) 0.0119(19) 0.003(2)
O28 0.056(2) 0.056(2) 0.046(2) 0.0101(19) 0.0106(16) 0.0081(17)
O29 0.077(3) 0.155(5) 0.084(3) 0.047(4) -0.007(3) -0.018(3)
O30 0.075(3) 0.098(4) 0.103(4) 0.000(3) 0.001(3) 0.005(3)
O31 0.080(3) 0.079(3) 0.080(3) 0.005(3) 0.015(2) -0.019(2)
S1 0.0368(6) 0.0569(8) 0.0234(5) -0.0015(5) -0.0033(4) -0.0036(5)
S2 0.0307(5) 0.0385(6) 0.0198(5) -0.0011(4) -0.0032(4) -0.0040(5)
S3 0.0335(5) 0.0361(7) 0.0214(5) -0.0017(5) -0.0026(4) -0.0032(4)
S4 0.0366(6) 0.0318(7) 0.0276(5) 0.0006(5) 0.0021(4) -0.0073(5)
S5 0.0347(5) 0.0324(6) 0.0268(5) 0.0013(4) -0.0030(4) -0.0064(5)
S6 0.0375(6) 0.0337(7) 0.0411(6) -0.0008(5) -0.0009(5) -0.0059(5)

loop_
_atom_type_symbol
_atom_type_description
_atom_type_scat_dispersion_real
_atom_type_scat_dispersion_imag
_atom_type_scat_source
Ag Ag -0.8971 1.1015 'International Tables Vol C Tables 4.2.6.8 and 6.1.1.4'
Cu Cu 0.3201 1.2651 'International Tables Vol C Tables 4.2.6.8 and 6.1.1.4'
C C 0.0033 0.0016 'International Tables Vol C Tables 4.2.6.8 and 6.1.1.4'
H H 0 0 'International Tables Vol C Tables 4.2.6.8 and 6.1.1.4'
N N 0.0061 0.0033 'International Tables Vol C Tables 4.2.6.8 and 6.1.1.4'
O O 0.0106 0.006 'International Tables Vol C Tables 4.2.6.8 and 6.1.1.4'
S S 0.1246 0.1234 'International Tables Vol C Tables 4.2.6.8 and 6.1.1.4'

loop_
_geom_angle_atom_site_label_1
_geom_angle_atom_site_label_2
_geom_angle_atom_site_label_3
_geom_angle
_geom_angle_site_symmetry_1
_geom_angle_site_symmetry_3
_geom_angle_publ_flag
S1 Ag1 O13 113.42(11) . . ?
S1 Ag1 S4 105.56(4) . . ?
O13 Ag1 S4 98.31(10) . . ?
S1 Ag1 S2 126.96(4) . . ?
O13 Ag1 S2 85.88(10) . . ?
S4 Ag1 S2 120.49(3) . . ?
S5 Ag2 S2 121.20(4) . . ?
S5 Ag2 S3 111.27(4) . . ?
S2 Ag2 S3 123.59(4) . . ?
S5 Ag2 O14 99.30(9) . . ?
S2 Ag2 O14 106.73(9) . . ?
S3 Ag2 O14 82.44(9) . . ?
O15 Ag3 S6 125.46(10) . 1_655 ?
O15 Ag3 S3 96.29(10) . . ?
S6 Ag3 S3 137.44(4) 1_655 . ?
O15 Ag3 O10 82.07(12) . . ?
S6 Ag3 O10 97.41(9) 1_655 . ?
S3 Ag3 O10 96.15(8) . . ?
O1 Cu1 O8 93.39(11) . . ?
O1 Cu1 N1 84.48(13) . . ?
O8 Cu1 N1 176.16(13) . . ?
O1 Cu1 N4 168.19(15) . . ?
O8 Cu1 N4 84.48(13) . . ?
N1 Cu1 N4 96.96(14) . . ?
O1 Cu1 O6 100.37(11) . . ?
O8 Cu1 O6 88.81(11) . . ?
N1 Cu1 O6 94.71(12) . . ?
N4 Cu1 O6 91.21(14) . . ?
O3 Cu2 O12 93.76(12) . . ?
O3 Cu2 N6 174.98(15) . 2_574 ?
O12 Cu2 N6 83.43(14) . 2_574 ?
O3 Cu2 N2 84.69(12) . . ?
O12 Cu2 N2 176.12(14) . . ?
N6 Cu2 N2 97.85(15) 2_574 . ?
O5 Cu3 O9 92.32(11) . . ?
O5 Cu3 N5 169.24(13) . . ?
O9 Cu3 N5 84.03(13) . . ?
O5 Cu3 N3 84.57(12) . . ?
O9 Cu3 N3 175.32(13) . . ?
N5 Cu3 N3 98.41(13) . . ?
O5 Cu3 O4 98.63(11) . 3_566 ?
O9 Cu3 O4 86.61(12) . 3_566 ?
N5 Cu3 O4 91.27(12) . 3_566 ?
N3 Cu3 O4 97.29(12) . 3_566 ?
O2 C1 O1 122.8(4) . . ?
O2 C1 C2 119.5(4) . . ?
O1 C1 C2 117.7(4) . . ?
N1 C2 C3 111.3(3) . . ?
N1 C2 C1 110.0(3) . . ?
C3 C2 C1 112.5(3) . . ?
N1 C2 H2 107.6 . . ?
C3 C2 H2 107.6 . . ?
C1 C2 H2 107.6 . . ?
C2 C3 C4 111.2(3) . . ?
C2 C3 H3A 109.4 . . ?
C4 C3 H3A 109.4 . . ?
C2 C3 H3B 109.4 . . ?
C4 C3 H3B 109.4 . . ?
H3A C3 H3B 108 . . ?
C3 C4 S1 112.8(3) . . ?
C3 C4 H4A 109 . . ?
S1 C4 H4A 109 . . ?
C3 C4 H4B 109 . . ?
S1 C4 H4B 109 . . ?
H4A C4 H4B 107.8 . . ?
S1 C5 H5A 109.5 . . ?
S1 C5 H5B 109.5 . . ?
H5A C5 H5B 109.5 . . ?
S1 C5 H5C 109.5 . . ?
H5A C5 H5C 109.5 . . ?
H5B C5 H5C 109.5 . . ?
O4 C6 O3 122.6(4) . . ?
O4 C6 C7 118.8(4) . . ?
O3 C6 C7 118.6(3) . . ?
N2 C7 C8 112.3(3) . . ?
N2 C7 C6 109.6(3) . . ?
C8 C7 C6 109.9(3) . . ?
N2 C7 H7 108.3 . . ?
C8 C7 H7 108.3 . . ?
C6 C7 H7 108.3 . . ?
C9 C8 C7 111.3(3) . . ?
C9 C8 H8A 109.4 . . ?
C7 C8 H8A 109.4 . . ?
C9 C8 H8B 109.4 . . ?
C7 C8 H8B 109.4 . . ?
H8A C8 H8B 108 . . ?
C8 C9 S2 114.2(3) . . ?
C8 C9 H9A 108.7 . . ?
S2 C9 H9A 108.7 . . ?
C8 C9 H9B 108.7 . . ?
S2 C9 H9B 108.7 . . ?
H9A C9 H9B 107.6 . . ?
S2 C10 H10A 109.5 . . ?
S2 C10 H10B 109.5 . . ?
H10A C10 H10B 109.5 . . ?
S2 C10 H10C 109.5 . . ?
H10A C10 H10C 109.5 . . ?
H10B C10 H10C 109.5 . . ?
O6 C11 O5 123.1(3) 3_566 . ?
O6 C11 C12 119.0(4) 3_566 . ?
O5 C11 C12 117.9(3) . . ?
N3 C12 C11 110.0(3) . . ?
N3 C12 C13 111.4(3) . . ?
C11 C12 C13 107.8(3) . . ?
N3 C12 H12 109.2 . . ?
C11 C12 H12 109.2 . . ?
C13 C12 H12 109.2 . . ?
C14 C13 C12 112.4(3) . . ?
C14 C13 H13A 109.1 . . ?
C12 C13 H13A 109.1 . . ?
C14 C13 H13B 109.1 . . ?
C12 C13 H13B 109.1 . . ?
H13A C13 H13B 107.9 . . ?
C13 C14 S3 113.1(3) . . ?
C13 C14 H14A 109 . . ?
S3 C14 H14A 109 . . ?
C13 C14 H14B 109 . . ?
S3 C14 H14B 109 . . ?
H14A C14 H14B 107.8 . . ?
S3 C15 H15A 109.5 . . ?
S3 C15 H15B 109.5 . . ?
H15A C15 H15B 109.5 . . ?
S3 C15 H15C 109.5 . . ?
H15A C15 H15C 109.5 . . ?
H15B C15 H15C 109.5 . . ?
O7 C16 O8 123.6(4) . . ?
O7 C16 C17 120.4(4) . 2_574 ?
O8 C16 C17 115.9(4) . 2_574 ?
N4 C17 C18 115.3(3) 2_575 . ?
N4 C17 C16 108.3(4) 2_575 2_575 ?
C18 C17 C16 113.2(3) . 2_575 ?
N4 C17 H17 104(3) 2_575 . ?
C18 C17 H17 112(3) . . ?
C16 C17 H17 102(3) 2_575 . ?
C17 C18 C19 111.9(3) . . ?
C17 C18 H18A 109.2 . . ?
C19 C18 H18A 109.2 . . ?
C17 C18 H18B 109.2 . . ?
C19 C18 H18B 109.2 . . ?
H18A C18 H18B 107.9 . . ?
C18 C19 S4 114.0(3) . . ?
C18 C19 H19A 108.8 . . ?
S4 C19 H19A 108.8 . . ?
C18 C19 H19B 108.8 . . ?
S4 C19 H19B 108.8 . . ?
H19A C19 H19B 107.7 . . ?
S4 C20 H20A 109.5 . . ?
S4 C20 H20B 109.5 . . ?
H20A C20 H20B 109.5 . . ?
S4 C20 H20C 109.5 . . ?
H20A C20 H20C 109.5 . . ?
H20B C20 H20C 109.5 . . ?
O10 C21 O9 122.9(4) 2_674 . ?
O10 C21 C22 121.3(4) 2_674 2_674 ?
O9 C21 C22 115.8(4) . 2_674 ?
N5 C22 C23 115.1(3) 2_675 . ?
N5 C22 C21 107.7(3) 2_675 2_675 ?
C23 C22 C21 113.3(3) . 2_675 ?
N5 C22 H22 106.8 2_675 . ?
C23 C22 H22 106.8 . . ?
C21 C22 H22 106.8 2_675 . ?
C24 C23 C22 113.3(3) . . ?
C24 C23 H23A 108.9 . . ?
C22 C23 H23A 108.9 . . ?
C24 C23 H23B 108.9 . . ?
C22 C23 H23B 108.9 . . ?
H23A C23 H23B 107.7 . . ?
C23 C24 S5 114.4(3) . . ?
C23 C24 H24A 108.7 . . ?
S5 C24 H24A 108.7 . . ?
C23 C24 H24B 108.7 . . ?
S5 C24 H24B 108.7 . . ?
H24A C24 H24B 107.6 . . ?
S5 C25 H25A 109.5 . . ?
S5 C25 H25B 109.5 . . ?
H25A C25 H25B 109.5 . . ?
S5 C25 H25C 109.5 . . ?
H25A C25 H25C 109.5 . . ?
H25B C25 H25C 109.5 . . ?
O11 C26 O12 123.4(4) . 2_575 ?
O11 C26 C27 120.0(4) . . ?
O12 C26 C27 116.4(4) 2_575 . ?
N6 C27 C28 114.4(3) . . ?
N6 C27 C26 107.1(4) . . ?
C28 C27 C26 115.4(4) . . ?
N6 C27 H27 106(4) . . ?
C28 C27 H27 108(4) . . ?
C26 C27 H27 106(3) . . ?
C27 C28 C29 110.8(4) . . ?
C27 C28 H28A 109.5 . . ?
C29 C28 H28A 109.5 . . ?
C27 C28 H28B 109.5 . . ?
C29 C28 H28B 109.5 . . ?
H28A C28 H28B 108.1 . . ?
C28 C29 S6 116.5(3) . . ?
C28 C29 H29A 108.2 . . ?
S6 C29 H29A 108.2 . . ?
C28 C29 H29B 108.2 . . ?
S6 C29 H29B 108.2 . . ?
H29A C29 H29B 107.3 . . ?
S6 C30 H30A 109.5 . . ?
S6 C30 H30B 109.5 . . ?
H30A C30 H30B 109.5 . . ?
S6 C30 H30C 109.5 . . ?
H30A C30 H30C 109.5 . . ?
H30B C30 H30C 109.5 . . ?
C2 N1 Cu1 111.1(2) . . ?
C2 N1 H41A 109.4 . . ?
Cu1 N1 H41A 109.4 . . ?
C2 N1 H41B 109.4 . . ?
Cu1 N1 H41B 109.4 . . ?
H41A N1 H41B 108 . . ?
C7 N2 Cu2 110.9(2) . . ?
C7 N2 H42A 109.4 . . ?
Cu2 N2 H42A 109.4 . . ?
C7 N2 H42B 109.4 . . ?
Cu2 N2 H42B 109.4 . . ?
H42A N2 H42B 108 . . ?
C12 N3 Cu3 110.7(2) . . ?
C12 N3 H43A 109.5 . . ?
Cu3 N3 H43A 109.5 . . ?
C12 N3 H43B 109.5 . . ?
Cu3 N3 H43B 109.5 . . ?
H43A N3 H43B 108.1 . . ?
C17 N4 Cu1 106.5(2) 2_574 . ?
C17 N4 H44A 107(2) 2_574 . ?
Cu1 N4 H44A 108(2) . . ?
C17 N4 H44B 110(4) 2_574 . ?
Cu1 N4 H44B 110(4) . . ?
H44A N4 H44B 115(4) . . ?
C22 N5 Cu3 106.9(2) 2_674 . ?
C22 N5 H45A 110.3 2_674 . ?
Cu3 N5 H45A 110.3 . . ?
C22 N5 H45B 110.3 2_674 . ?
Cu3 N5 H45B 110.3 . . ?
H45A N5 H45B 108.6 . . ?
C27 N6 Cu2 106.3(3) . 2_575 ?
C27 N6 H46A 113(4) . . ?
Cu2 N6 H46A 111(4) 2_575 . ?
C27 N6 H46B 108(3) . . ?
Cu2 N6 H46B 105(3) 2_575 . ?
H46A N6 H46B 113(4) . . ?
O17 N7 O16 123.9(7) . . ?
O17 N7 O18 111.0(6) . . ?
O16 N7 O18 124.5(7) . . ?
O19 N8 O21 118.2(6) . . ?
O19 N8 O20 119.7(6) . . ?
O21 N8 O20 122.1(6) . . ?
O24 N9 O23 120.5(4) . . ?
O24 N9 O22 119.5(4) . . ?
O23 N9 O22 120.0(4) . . ?
C1 O1 Cu1 116.6(2) . . ?
C6 O3 Cu2 115.6(2) . . ?
C6 O4 Cu3 115.0(2) . 3_466 ?
C11 O5 Cu3 115.7(2) . . ?
C11 O6 Cu1 119.1(3) 3_466 . ?
C16 O8 Cu1 114.5(2) . . ?
C21 O9 Cu3 114.5(3) . . ?
C21 O10 Ag3 142.7(3) 2_675 . ?
C26 O12 Cu2 114.3(3) 2_574 . ?
Ag1 O13 H71A 132(3) . . ?
Ag1 O13 H71B 114(4) . . ?
H71A O13 H71B 94(5) . . ?
Ag2 O14 H73A 155(4) . . ?
Ag2 O14 H73B 79.7(3) . . ?
H73A O14 H73B 124(4) . . ?
Ag3 O15 H72A 122.9(3) . . ?
Ag3 O15 H72B 119.1(3) . . ?
H72A O15 H72B 105.9(4) . . ?
H55A O25 H55C 129.6(4) . . ?
H56A O26 H56B 105.2(5) . . ?
H57A O27 H57B 106.0(4) . . ?
H58A O28 H58B 105.6(4) . . ?
H59A O29 H59B 104.7(5) . . ?
H60A O30 H60B 104.4(6) . . ?
H61A O31 H61B 104.4(5) . . ?
C5 S1 C4 100.9(3) . . ?
C5 S1 Ag1 107.54(18) . . ?
C4 S1 Ag1 108.57(14) . . ?
C10 S2 C9 102.0(2) . . ?
C10 S2 Ag2 107.86(17) . . ?
C9 S2 Ag2 104.62(13) . . ?
C10 S2 Ag1 106.93(18) . . ?
C9 S2 Ag1 107.82(13) . . ?
Ag2 S2 Ag1 125.28(4) . . ?
C15 S3 C14 100.8(2) . . ?
C15 S3 Ag3 103.90(17) . . ?
C14 S3 Ag3 101.66(13) . . ?
C15 S3 Ag2 105.10(17) . . ?
C14 S3 Ag2 114.57(14) . . ?
Ag3 S3 Ag2 127.42(4) . . ?
C20 S4 C19 100.4(2) . . ?
C20 S4 Ag1 101.83(18) . . ?
C19 S4 Ag1 109.47(15) . . ?
C25 S5 C24 100.2(2) . . ?
C25 S5 Ag2 101.51(19) . . ?
C24 S5 Ag2 110.60(15) . . ?
C30 S6 C29 102.8(3) . . ?
C30 S6 Ag3 109.5(2) . 1_455 ?
C29 S6 Ag3 103.89(17) . 1_455 ?

loop_
_geom_bond_atom_site_label_1
_geom_bond_atom_site_label_2
_geom_bond_distance
_geom_bond_site_symmetry_2
_geom_bond_publ_flag
Ag1 S1 2.5135(12) . ?
Ag1 O13 2.519(4) . ?
Ag1 S4 2.5864(11) . ?
Ag1 S2 2.6129(11) . ?
Ag2 S5 2.5491(11) . ?
Ag2 S2 2.5502(11) . ?
Ag2 S3 2.6170(11) . ?
Ag2 O14 2.671(4) . ?
Ag3 O15 2.369(4) . ?
Ag3 S6 2.4433(13) 1_655 ?
Ag3 S3 2.5355(11) . ?
Ag3 O10 2.536(3) . ?
Cu1 O1 1.944(3) . ?
Cu1 O8 1.954(3) . ?
Cu1 N1 1.993(3) . ?
Cu1 N4 1.998(4) . ?
Cu1 O6 2.387(3) . ?
Cu2 O3 1.952(3) . ?
Cu2 O12 1.957(3) . ?
Cu2 N6 1.988(4) 2_574 ?
Cu2 N2 2.005(3) . ?
Cu3 O5 1.943(3) . ?
Cu3 O9 1.952(3) . ?
Cu3 N5 1.994(3) . ?
Cu3 N3 2.003(3) . ?
Cu3 O4 2.411(3) 3_566 ?
C1 O2 1.237(5) . ?
C1 O1 1.268(5) . ?
C1 C2 1.537(5) . ?
C2 N1 1.482(5) . ?
C2 C3 1.523(5) . ?
C2 H2 0.98 . ?
C3 C4 1.529(5) . ?
C3 H3A 0.97 . ?
C3 H3B 0.97 . ?
C4 S1 1.810(5) . ?
C4 H4A 0.97 . ?
C4 H4B 0.97 . ?
C5 S1 1.797(6) . ?
C5 H5A 0.96 . ?
C5 H5B 0.96 . ?
C5 H5C 0.96 . ?
C6 O4 1.239(5) . ?
C6 O3 1.269(5) . ?
C6 C7 1.541(5) . ?
C7 N2 1.480(5) . ?
C7 C8 1.535(5) . ?
C7 H7 0.98 . ?
C8 C9 1.518(5) . ?
C8 H8A 0.97 . ?
C8 H8B 0.97 . ?
C9 S2 1.821(4) . ?
C9 H9A 0.97 . ?
C9 H9B 0.97 . ?
C10 S2 1.804(5) . ?
C10 H10A 0.96 . ?
C10 H10B 0.96 . ?
C10 H10C 0.96 . ?
C11 O6 1.240(5) 3_566 ?
C11 O5 1.275(5) . ?
C11 C12 1.529(5) . ?
C12 N3 1.478(5) . ?
C12 C13 1.534(5) . ?
C12 H12 0.98 . ?
C13 C14 1.509(5) . ?
C13 H13A 0.97 . ?
C13 H13B 0.97 . ?
C14 S3 1.811(4) . ?
C14 H14A 0.97 . ?
C14 H14B 0.97 . ?
C15 S3 1.798(5) . ?
C15 H15A 0.96 . ?
C15 H15B 0.96 . ?
C15 H15C 0.96 . ?
C16 O7 1.228(5) . ?
C16 O8 1.279(5) . ?
C16 C17 1.527(6) 2_574 ?
C17 N4 1.485(5) 2_575 ?
C17 C18 1.519(6) . ?
C17 C16 1.527(6) 2_575 ?
C17 H17 0.99(5) . ?
C18 C19 1.525(6) . ?
C18 H18A 0.97 . ?
C18 H18B 0.97 . ?
C19 S4 1.811(4) . ?
C19 H19A 0.97 . ?
C19 H19B 0.97 . ?
C20 S4 1.798(5) . ?
C20 H20A 0.96 . ?
C20 H20B 0.96 . ?
C20 H20C 0.96 . ?
C21 O10 1.226(5) 2_674 ?
C21 O9 1.279(5) . ?
C21 C22 1.536(6) 2_674 ?
C22 N5 1.472(5) 2_675 ?
C22 C23 1.524(6) . ?
C22 C21 1.536(6) 2_675 ?
C22 H22 0.98 . ?
C23 C24 1.523(6) . ?
C23 H23A 0.97 . ?
C23 H23B 0.97 . ?
C24 S5 1.809(4) . ?
C24 H24A 0.97 . ?
C24 H24B 0.97 . ?
C25 S5 1.800(5) . ?
C25 H25A 0.96 . ?
C25 H25B 0.96 . ?
C25 H25C 0.96 . ?
C26 O11 1.226(5) . ?
C26 O12 1.274(5) 2_575 ?
C26 C27 1.535(6) . ?
C27 N6 1.485(6) . ?
C27 C28 1.514(6) . ?
C27 H27 0.95(6) . ?
C28 C29 1.520(6) . ?
C28 H28A 0.97 . ?
C28 H28B 0.97 . ?
C29 S6 1.817(5) . ?
C29 H29A 0.97 . ?
C29 H29B 0.97 . ?
C30 S6 1.807(5) . ?
C30 H30A 0.96 . ?
C30 H30B 0.96 . ?
C30 H30C 0.96 . ?
N1 H41A 0.9 . ?
N1 H41B 0.9 . ?
N2 H42A 0.9 . ?
N2 H42B 0.9 . ?
N3 H43A 0.9 . ?
N3 H43B 0.9 . ?
N4 C17 1.485(5) 2_574 ?
N4 H44A 0.99(4) . ?
N4 H44B 0.79(5) . ?
N5 C22 1.472(5) 2_674 ?
N5 H45A 0.9 . ?
N5 H45B 0.9 . ?
N6 Cu2 1.988(4) 2_575 ?
N6 H46A 0.75(4) . ?
N6 H46B 0.99(5) . ?
N7 O17 1.102(7) . ?
N7 O16 1.180(7) . ?
N7 O18 1.271(7) . ?
N8 O19 1.187(7) . ?
N8 O21 1.207(6) . ?
N8 O20 1.218(6) . ?
N9 O24 1.222(5) . ?
N9 O23 1.225(5) . ?
N9 O22 1.241(5) . ?
O4 Cu3 2.411(3) 3_466 ?
O6 C11 1.240(5) 3_466 ?
O10 C21 1.226(5) 2_675 ?
O12 C26 1.274(5) 2_574 ?
O13 H71A 0.94(6) . ?
O13 H71B 0.82(5) . ?
O14 H73A 0.84(5) . ?
O14 H73B 0.866(4) . ?
O15 H72A 0.861(4) . ?
O15 H72B 0.857(4) . ?
O25 H55A 0.866(4) . ?
O25 H55C 0.923(3) . ?
O26 H56A 0.863(4) . ?
O26 H56B 0.865(4) . ?
O27 H57A 0.862(4) . ?
O27 H57B 0.857(4) . ?
O28 H58A 0.860(4) . ?
O28 H58B 0.864(3) . ?
O29 H59A 0.875(5) . ?
O29 H59B 0.859(5) . ?
O30 H60A 0.871(5) . ?
O30 H60B 0.865(5) . ?
O31 H61A 0.861(4) . ?
O31 H61B 0.876(5) . ?
S6 Ag3 2.4433(13) 1_455 ?
